data_2018224
loop_
_publ_author_name
'Gebreslasie, Hadgu Girmay'
'Jacobsen, \/Oyvind'
'G\"orbitz, Carl Henrik'

_publ_section_title
;
 <i>N</i>-(<i>tert</i>-Butoxycarbonyl)-<i>O</i>-allyl-<small>L</small>-seryl-\a-aminoisobutyryl-<small>L</small>-valine
 methyl ester: a protected tripeptide with an allylated serine residue
;
_journal_coeditor_code SF3155
_journal_issue 9
_journal_name_full 'Acta Crystallographica Section C'
_journal_page_first o359
_journal_page_last o363
_journal_paper_doi 10.1107/S0108270111029647
_journal_volume 67
_journal_year 2011
_chemical_formula_iupac 'C21 H37 N3 O7'
_chemical_formula_moiety 'C21 H37 N3 O7'
_chemical_formula_sum 'C21 H37 N3 O7'
_chemical_formula_weight 443.54
_chemical_name_common
;
<i>N</i>-(<i>tert</i>-Butoxycarbonyl)-<i>O</i>-allyl-L-seryl-
\a-aminoisobutyryl-L-valine methyl ester
;
_chemical_name_systematic
;
(6S,12S)-methyl
6-(allyloxymethyl)-12-isopropyl-2,2,9,9-tetramethyl-4,7,10-trioxo-3-oxa-
5,8,11-triazatridecan-13-oate
;
_space_group_IT_number 5
_symmetry_cell_setting monoclinic
_symmetry_space_group_name_Hall 'C 2y'
_symmetry_space_group_name_H-M 'C 1 2 1'
_atom_sites_solution_hydrogens geom
_atom_sites_solution_primary direct
_atom_sites_solution_secondary difmap
_audit_creation_method SHELXL-97
_cell_angle_alpha 90.00
_cell_angle_beta 101.271(3)
_cell_angle_gamma 90.00
_cell_formula_units_Z 4
_cell_length_a 19.753(4)
_cell_length_b 5.9369(12)
_cell_length_c 21.343(5)
_cell_measurement_reflns_used 4112
_cell_measurement_temperature 105(2)
_cell_measurement_theta_max 25.18
_cell_measurement_theta_min 1.95
_cell_volume 2454.7(9)
_computing_cell_refinement 'SAINT-Plus (Bruker, 2007)'
_computing_data_collection 'APEX2 (Bruker, 2007)'
_computing_data_reduction 'SAINT-Plus (Bruker, 2007)'
_computing_molecular_graphics 'SHELXTL (Sheldrick, 2008)'
_computing_publication_material 'SHELXTL (Sheldrick, 2008)'
_computing_structure_refinement 'SHELXL97 (Sheldrick, 2008)'
_computing_structure_solution 'SHELXS97 (Sheldrick, 2008)'
_diffrn_ambient_temperature 105(2)
_diffrn_detector_area_resol_mean 8.3
_diffrn_measured_fraction_theta_full 0.999
_diffrn_measured_fraction_theta_max 0.999
_diffrn_measurement_device_type 'Bruker APEXII CCD'
_diffrn_measurement_method 'Sets of exposures each taken over 0.5\% \w rotation'
_diffrn_radiation_monochromator graphite
_diffrn_radiation_source 'fine-focus sealed tube'
_diffrn_radiation_type MoK\a
_diffrn_radiation_wavelength 0.71073
_diffrn_reflns_av_R_equivalents 0.0339
_diffrn_reflns_av_sigmaI/netI 0.0382
_diffrn_reflns_limit_h_max 23
_diffrn_reflns_limit_h_min -23
_diffrn_reflns_limit_k_max 6
_diffrn_reflns_limit_k_min -7
_diffrn_reflns_limit_l_max 25
_diffrn_reflns_limit_l_min -25
_diffrn_reflns_number 7153
_diffrn_reflns_theta_full 25.18
_diffrn_reflns_theta_max 25.18
_diffrn_reflns_theta_min 1.95
_exptl_absorpt_coefficient_mu 0.090
_exptl_absorpt_correction_T_max 0.9786
_exptl_absorpt_correction_T_min 0.8392
_exptl_absorpt_correction_type multi-scan
_exptl_absorpt_process_details '(SADABS; Bruker, 2007)'
_exptl_crystal_colour colourless
_exptl_crystal_density_diffrn 1.200
_exptl_crystal_density_method 'not measured'
_exptl_crystal_description block
_exptl_crystal_F_000 960
_exptl_crystal_size_max 0.60
_exptl_crystal_size_mid 0.43
_exptl_crystal_size_min 0.24
_refine_diff_density_max 0.280
_refine_diff_density_min -0.183
_refine_ls_extinction_method none
_refine_ls_goodness_of_fit_ref 1.049
_refine_ls_hydrogen_treatment constr
_refine_ls_matrix_type full
_refine_ls_number_parameters 280
_refine_ls_number_reflns 2431
_refine_ls_number_restraints 1
_refine_ls_restrained_S_all 1.049
_refine_ls_R_factor_all 0.0528
_refine_ls_R_factor_gt 0.0418
_refine_ls_shift/su_max 0.000
_refine_ls_shift/su_mean 0.000
_refine_ls_structure_factor_coef Fsqd
_refine_ls_weighting_details 'calc w=1/[\s^2^(Fo^2^)+(0.0599P)^2^+0.5885P] where P=(Fo^2^+2Fc^2^)/3'
_refine_ls_weighting_scheme calc
_refine_ls_wR_factor_gt 0.1010
_refine_ls_wR_factor_ref 0.1069
_reflns_number_gt 2078
_reflns_number_total 2431
_reflns_threshold_expression I>2\s(I)
_cod_data_source_file sf3155.cif
_cod_data_source_block I
_cod_original_sg_symbol_H-M 'C 2'
_cod_database_code 2018224
_cod_database_fobs_code 2018224

loop_
_symmetry_equiv_pos_as_xyz
'x, y, z'
'-x, y, -z'
'x+1/2, y+1/2, z'
'-x+1/2, y+1/2, -z'

loop_
_atom_site_type_symbol
_atom_site_label
_atom_site_fract_x
_atom_site_fract_y
_atom_site_fract_z
_atom_site_U_iso_or_equiv
_atom_site_adp_type
_atom_site_calc_flag
_atom_site_refinement_flags
_atom_site_occupancy
_atom_site_symmetry_multiplicity
O O1 0.33517(11) 0.5968(4) 0.85725(10) 0.0333(6) Uani d . 1 1
O O2 0.44157(11) 0.4979(4) 0.83790(11) 0.0394(6) Uani d . 1 1
O O3 0.28565(12) 0.4215(5) 0.63407(12) 0.0442(6) Uani d . 1 1
O O4 0.39446(11) 0.7423(4) 0.70273(11) 0.0337(6) Uani d . 1 1
O O5 0.52379(12) 1.0591(4) 0.64884(11) 0.0350(6) Uani d . 1 1
O O6 0.65077(11) 1.3159(4) 0.76237(11) 0.0304(5) Uani d . 1 1
O O7 0.68519(11) 0.9710(4) 0.73897(11) 0.0327(5) Uani d . 1 1
N N1 0.34194(13) 0.4083(5) 0.76931(13) 0.0306(6) Uani d . 1 1
H H1 0.2972 0.3863 0.7650 0.037 Uiso calc R 1 1
N N2 0.46616(12) 0.4990(4) 0.66585(11) 0.0262(6) Uani d . 1 1
H H2 0.4832 0.3616 0.6686 0.031 Uiso calc R 1 1
N N3 0.54918(13) 0.8264(5) 0.73300(12) 0.0292(6) Uani d . 1 1
H H3 0.5500 0.6881 0.7479 0.035 Uiso calc R 1 1
C C1 0.36277(18) 0.7222(7) 0.91624(16) 0.0366(8) Uani d . 1 1
C C2 0.4062(2) 0.9196(8) 0.9025(2) 0.0647(13) Uani d . 1 1
H H2A 0.3788 1.0155 0.8697 0.097 Uiso calc R 1 1
H H2B 0.4468 0.8637 0.8873 0.097 Uiso calc R 1 1
H H2C 0.4211 1.0072 0.9417 0.097 Uiso calc R 1 1
C C3 0.4008(2) 0.5632(9) 0.96604(18) 0.0591(12) Uani d . 1 1
H H3A 0.3700 0.4400 0.9728 0.089 Uiso calc R 1 1
H H3B 0.4161 0.6447 1.0062 0.089 Uiso calc R 1 1
H H3C 0.4410 0.5014 0.9514 0.089 Uiso calc R 1 1
C C4 0.29719(19) 0.8059(7) 0.93627(17) 0.0439(9) Uani d . 1 1
H H4A 0.2725 0.9081 0.9036 0.066 Uiso calc R 1 1
H H4B 0.3094 0.8861 0.9771 0.066 Uiso calc R 1 1
H H4C 0.2676 0.6772 0.9411 0.066 Uiso calc R 1 1
C C5 0.37883(17) 0.5026(6) 0.82265(15) 0.0330(8) Uani d . 1 1
C C6 0.37840(17) 0.3440(5) 0.71910(15) 0.0297(7) Uani d . 1 1
H H6 0.4144 0.2297 0.7364 0.036 Uiso calc R 1 1
C C7 0.32881(18) 0.2429(6) 0.66324(16) 0.0367(8) Uani d . 1 1
H H7A 0.3544 0.1759 0.6323 0.044 Uiso calc R 1 1
H H7B 0.3007 0.1236 0.6782 0.044 Uiso calc R 1 1
C C8 0.2247(2) 0.3497(8) 0.5945(2) 0.0550(11) Uani d . 1 1
H H8A 0.1949 0.2753 0.6206 0.066 Uiso calc R 1 1
H H8B 0.2356 0.2383 0.5635 0.066 Uiso calc R 1 1
C C9 0.1870(2) 0.5445(9) 0.5594(2) 0.0644(12) Uani d . 1 1
H H9 0.1409 0.5182 0.5376 0.077 Uiso calc R 1 1
C C10 0.2109(3) 0.7425(10) 0.5560(2) 0.0691(13) Uani d . 1 1
H H10A 0.2567 0.7768 0.5771 0.083 Uiso calc R 1 1
H H10B 0.1829 0.8559 0.5325 0.083 Uiso calc R 1 1
C C11 0.41346(16) 0.5494(6) 0.69608(15) 0.0283(7) Uani d . 1 1
C C12 0.49492(16) 0.6677(6) 0.62899(14) 0.0272(7) Uani d . 1 1
C C13 0.44078(17) 0.7463(7) 0.57211(15) 0.0352(8) Uani d . 1 1
H H13A 0.4234 0.6164 0.5454 0.053 Uiso calc R 1 1
H H13B 0.4617 0.8545 0.5469 0.053 Uiso calc R 1 1
H H13C 0.4025 0.8184 0.5875 0.053 Uiso calc R 1 1
C C14 0.55604(16) 0.5609(6) 0.60572(15) 0.0310(7) Uani d . 1 1
H H14A 0.5400 0.4310 0.5785 0.047 Uiso calc R 1 1
H H14B 0.5906 0.5113 0.6426 0.047 Uiso calc R 1 1
H H14C 0.5768 0.6720 0.5812 0.047 Uiso calc R 1 1
C C15 0.52233(16) 0.8679(5) 0.67126(15) 0.0277(7) Uani d . 1 1
C C16 0.57700(16) 1.0118(6) 0.77521(15) 0.0304(7) Uani d . 1 1
H H16 0.5429 1.1381 0.7686 0.036 Uiso calc R 1 1
C C17 0.58824(17) 0.9380(6) 0.84580(15) 0.0307(7) Uani d . 1 1
H H17 0.5463 0.8514 0.8510 0.037 Uiso calc R 1 1
C C18 0.59266(18) 1.1425(6) 0.88992(16) 0.0368(8) Uani d . 1 1
H H18A 0.5523 1.2392 0.8760 0.055 Uiso calc R 1 1
H H18B 0.6348 1.2275 0.8882 0.055 Uiso calc R 1 1
H H18C 0.5937 1.0920 0.9338 0.055 Uiso calc R 1 1
C C19 0.64998(19) 0.7809(6) 0.86562(16) 0.0381(8) Uani d . 1 1
H H19A 0.6455 0.6517 0.8365 0.057 Uiso calc R 1 1
H H19B 0.6514 0.7277 0.9093 0.057 Uiso calc R 1 1
H H19C 0.6927 0.8625 0.8637 0.057 Uiso calc R 1 1
C C20 0.64360(16) 1.0935(6) 0.75654(14) 0.0273(7) Uani d . 1 1
C C21 0.71266(17) 1.4073(6) 0.74431(17) 0.0361(8) Uani d . 1 1
H H21A 0.7137 1.5710 0.7503 0.054 Uiso calc R 1 1
H H21B 0.7123 1.3722 0.6994 0.054 Uiso calc R 1 1
H H21C 0.7536 1.3401 0.7712 0.054 Uiso calc R 1 1

loop_
_atom_site_aniso_label
_atom_site_aniso_U_11
_atom_site_aniso_U_22
_atom_site_aniso_U_33
_atom_site_aniso_U_12
_atom_site_aniso_U_13
_atom_site_aniso_U_23
O1 0.0292(12) 0.0418(14) 0.0290(12) 0.0025(11) 0.0061(10) -0.0031(11)
O2 0.0287(12) 0.0455(16) 0.0432(13) 0.0027(12) 0.0053(11) -0.0063(12)
O3 0.0347(13) 0.0480(16) 0.0472(15) -0.0057(13) 0.0016(11) -0.0096(13)
O4 0.0330(12) 0.0306(14) 0.0392(13) 0.0011(11) 0.0113(10) -0.0019(11)
O5 0.0428(13) 0.0268(12) 0.0369(13) 0.0024(11) 0.0115(11) 0.0034(11)
O6 0.0300(11) 0.0227(12) 0.0405(13) -0.0028(9) 0.0117(10) -0.0006(10)
O7 0.0321(12) 0.0258(12) 0.0414(13) -0.0014(10) 0.0098(10) -0.0012(11)
N1 0.0244(13) 0.0370(16) 0.0324(15) -0.0044(13) 0.0103(12) -0.0016(13)
N2 0.0291(13) 0.0203(14) 0.0302(13) -0.0007(12) 0.0081(11) -0.0001(12)
N3 0.0311(14) 0.0221(14) 0.0324(14) -0.0051(12) 0.0012(12) 0.0030(12)
C1 0.0342(18) 0.041(2) 0.0342(18) -0.0001(16) 0.0053(15) -0.0050(17)
C2 0.063(3) 0.057(3) 0.084(3) -0.019(2) 0.038(2) -0.031(3)
C3 0.061(3) 0.074(3) 0.036(2) 0.025(3) -0.0056(19) -0.007(2)
C4 0.040(2) 0.055(2) 0.0363(19) 0.0088(18) 0.0070(16) -0.0050(19)
C5 0.0346(18) 0.0303(19) 0.0357(18) 0.0015(16) 0.0111(16) 0.0044(16)
C6 0.0299(16) 0.0260(17) 0.0349(18) -0.0016(14) 0.0108(14) -0.0030(15)
C7 0.0355(18) 0.036(2) 0.0419(19) -0.0033(17) 0.0150(16) -0.0055(17)
C8 0.059(3) 0.051(3) 0.051(2) -0.015(2) 0.000(2) -0.001(2)
C9 0.058(3) 0.060(3) 0.066(3) -0.019(2) -0.009(2) -0.003(3)
C10 0.059(3) 0.064(3) 0.080(3) 0.006(3) 0.005(3) -0.010(3)
C11 0.0276(16) 0.0277(18) 0.0288(16) 0.0012(15) 0.0036(14) -0.0040(15)
C12 0.0272(16) 0.0291(17) 0.0254(15) 0.0018(14) 0.0052(13) 0.0017(14)
C13 0.0358(18) 0.038(2) 0.0299(17) 0.0023(16) 0.0028(15) -0.0024(16)
C14 0.0333(17) 0.0301(17) 0.0315(16) 0.0013(15) 0.0107(14) 0.0017(15)
C15 0.0275(16) 0.0258(18) 0.0306(17) 0.0003(14) 0.0081(14) 0.0032(14)
C16 0.0279(16) 0.0276(18) 0.0353(17) -0.0001(14) 0.0052(14) 0.0009(15)
C17 0.0304(16) 0.0305(18) 0.0317(17) -0.0044(14) 0.0071(14) 0.0007(15)
C18 0.039(2) 0.0350(19) 0.0355(18) -0.0013(16) 0.0058(16) -0.0026(16)
C19 0.050(2) 0.034(2) 0.0298(17) 0.0049(17) 0.0041(16) 0.0029(16)
C20 0.0307(17) 0.0230(18) 0.0263(16) -0.0014(14) 0.0010(14) -0.0003(14)
C21 0.0361(18) 0.0290(18) 0.045(2) -0.0041(16) 0.0121(16) 0.0013(16)

loop_
_atom_type_symbol
_atom_type_description
_atom_type_scat_dispersion_real
_atom_type_scat_dispersion_imag
_atom_type_scat_source
C C 0.0033 0.0016 'International Tables Vol C Tables 4.2.6.8 and 6.1.1.4'
H H 0.0000 0.0000 'International Tables Vol C Tables 4.2.6.8 and 6.1.1.4'
N N 0.0061 0.0033 'International Tables Vol C Tables 4.2.6.8 and 6.1.1.4'
O O 0.0106 0.0060 'International Tables Vol C Tables 4.2.6.8 and 6.1.1.4'

loop_
_geom_angle_atom_site_label_1
_geom_angle_atom_site_label_2
_geom_angle_atom_site_label_3
_geom_angle
C5 O1 C1 120.3(2)
C8 O3 C7 114.1(3)
C20 O6 C21 115.1(3)
C5 N1 C6 117.9(3)
C5 N1 H1 121.1
C6 N1 H1 121.1
C11 N2 C12 121.4(3)
C11 N2 H2 119.3
C12 N2 H2 119.3
C15 N3 C16 119.7(3)
C15 N3 H3 120.1
C16 N3 H3 120.1
O1 C1 C3 109.6(3)
O1 C1 C2 110.8(3)
C3 C1 C2 113.5(4)
O1 C1 C4 102.2(3)
C3 C1 C4 109.9(3)
C2 C1 C4 110.3(3)
C1 C2 H2A 109.5
C1 C2 H2B 109.5
H2A C2 H2B 109.5
C1 C2 H2C 109.5
H2A C2 H2C 109.5
H2B C2 H2C 109.5
C1 C3 H3A 109.5
C1 C3 H3B 109.5
H3A C3 H3B 109.5
C1 C3 H3C 109.5
H3A C3 H3C 109.5
H3B C3 H3C 109.5
C1 C4 H4A 109.5
C1 C4 H4B 109.5
H4A C4 H4B 109.5
C1 C4 H4C 109.5
H4A C4 H4C 109.5
H4B C4 H4C 109.5
O2 C5 N1 124.7(3)
O2 C5 O1 125.7(3)
N1 C5 O1 109.5(3)
N1 C6 C7 110.3(3)
N1 C6 C11 110.4(3)
C7 C6 C11 109.1(3)
N1 C6 H6 109.0
C7 C6 H6 109.0
C11 C6 H6 109.0
O3 C7 C6 106.8(3)
O3 C7 H7A 110.4
C6 C7 H7A 110.4
O3 C7 H7B 110.4
C6 C7 H7B 110.4
H7A C7 H7B 108.6
O3 C8 C9 110.7(3)
O3 C8 H8A 109.5
C9 C8 H8A 109.5
O3 C8 H8B 109.5
C9 C8 H8B 109.5
H8A C8 H8B 108.1
C10 C9 C8 126.0(4)
C10 C9 H9 117.0
C8 C9 H9 117.0
C9 C10 H10A 120.0
C9 C10 H10B 120.0
H10A C10 H10B 120.0
O4 C11 N2 122.8(3)
O4 C11 C6 122.8(3)
N2 C11 C6 114.4(3)
N2 C12 C13 110.7(3)
N2 C12 C15 110.3(2)
C13 C12 C15 110.2(3)
N2 C12 C14 107.8(3)
C13 C12 C14 110.1(2)
C15 C12 C14 107.7(3)
C12 C13 H13A 109.5
C12 C13 H13B 109.5
H13A C13 H13B 109.5
C12 C13 H13C 109.5
H13A C13 H13C 109.5
H13B C13 H13C 109.5
C12 C14 H14A 109.5
C12 C14 H14B 109.5
H14A C14 H14B 109.5
C12 C14 H14C 109.5
H14A C14 H14C 109.5
H14B C14 H14C 109.5
O5 C15 N3 120.9(3)
O5 C15 C12 121.3(3)
N3 C15 C12 117.6(3)
N3 C16 C20 108.5(3)
N3 C16 C17 110.7(3)
C20 C16 C17 112.2(3)
N3 C16 H16 108.4
C20 C16 H16 108.4
C17 C16 H16 108.4
C19 C17 C18 111.6(3)
C19 C17 C16 113.5(3)
C18 C17 C16 110.9(3)
C19 C17 H17 106.8
C18 C17 H17 106.8
C16 C17 H17 106.8
C17 C18 H18A 109.5
C17 C18 H18B 109.5
H18A C18 H18B 109.5
C17 C18 H18C 109.5
H18A C18 H18C 109.5
H18B C18 H18C 109.5
C17 C19 H19A 109.5
C17 C19 H19B 109.5
H19A C19 H19B 109.5
C17 C19 H19C 109.5
H19A C19 H19C 109.5
H19B C19 H19C 109.5
O7 C20 O6 124.0(3)
O7 C20 C16 124.2(3)
O6 C20 C16 111.8(3)
O6 C21 H21A 109.5
O6 C21 H21B 109.5
H21A C21 H21B 109.5
O6 C21 H21C 109.5
H21A C21 H21C 109.5
H21B C21 H21C 109.5

loop_
_geom_bond_atom_site_label_1
_geom_bond_atom_site_label_2
_geom_bond_distance
O1 C5 1.360(4)
O1 C1 1.473(4)
O2 C5 1.219(4)
O3 C8 1.395(5)
O3 C7 1.425(5)
O4 C11 1.222(4)
O5 C15 1.234(4)
O6 C20 1.332(4)
O6 C21 1.456(4)
O7 C20 1.210(4)
N1 C5 1.348(4)
N1 C6 1.454(4)
N1 H1 0.8800
N2 C11 1.361(4)
N2 C12 1.456(4)
N2 H2 0.8800
N3 C15 1.344(4)
N3 C16 1.460(4)
N3 H3 0.8800
C1 C3 1.508(5)
C1 C2 1.514(6)
C1 C4 1.524(5)
C2 H2A 0.9800
C2 H2B 0.9800
C2 H2C 0.9800
C3 H3A 0.9800
C3 H3B 0.9800
C3 H3C 0.9800
C4 H4A 0.9800
C4 H4B 0.9800
C4 H4C 0.9800
C6 C7 1.512(5)
C6 C11 1.530(5)
C6 H6 1.0000
C7 H7A 0.9900
C7 H7B 0.9900
C8 C9 1.495(7)
C8 H8A 0.9900
C8 H8B 0.9900
C9 C10 1.274(7)
C9 H9 0.9500
C10 H10A 0.9500
C10 H10B 0.9500
C12 C13 1.526(5)
C12 C15 1.526(5)
C12 C14 1.530(4)
C13 H13A 0.9800
C13 H13B 0.9800
C13 H13C 0.9800
C14 H14A 0.9800
C14 H14B 0.9800
C14 H14C 0.9800
C16 C20 1.526(4)
C16 C17 1.543(4)
C16 H16 1.0000
C17 C19 1.528(5)
C17 C18 1.528(5)
C17 H17 1.0000
C18 H18A 0.9800
C18 H18B 0.9800
C18 H18C 0.9800
C19 H19A 0.9800
C19 H19B 0.9800
C19 H19C 0.9800
C21 H21A 0.9800
C21 H21B 0.9800
C21 H21C 0.9800

loop_
_geom_hbond_atom_site_label_D
_geom_hbond_atom_site_label_H
_geom_hbond_atom_site_label_A
_geom_hbond_site_symmetry_A
_geom_hbond_distance_DH
_geom_hbond_distance_HA
_geom_hbond_distance_DA
_geom_hbond_angle_DHA
N1 H1 O7 3_445 0.88 2.23 3.060(3) 156.8
N2 H2 O5 1_545 0.88 2.04 2.900(3) 163.9
N3 H3 O6 1_545 0.88 2.95 3.621(3) 134.5

loop_
_geom_torsion_atom_site_label_1
_geom_torsion_atom_site_label_2
_geom_torsion_atom_site_label_3
_geom_torsion_atom_site_label_4
_geom_torsion
C5 O1 C1 C3 -66.4(4)
C5 O1 C1 C2 59.6(4)
C5 O1 C1 C4 177.1(3)
C6 N1 C5 O2 -15.5(5)
C6 N1 C5 O1 166.4(3)
C1 O1 C5 O2 5.3(5)
C1 O1 C5 N1 -176.6(3)
C5 N1 C6 C7 -179.7(3)
C5 N1 C6 C11 -59.0(4)
C8 O3 C7 C6 -161.8(3)
N1 C6 C7 O3 69.5(3)
C11 C6 C7 O3 -51.9(3)
C7 O3 C8 C9 -172.7(3)
O3 C8 C9 C10 11.7(7)
C12 N2 C11 O4 -11.7(5)
C12 N2 C11 C6 166.4(3)
N1 C6 C11 O4 -22.7(4)
C7 C6 C11 O4 98.7(4)
N1 C6 C11 N2 159.2(3)
C7 C6 C11 N2 -79.4(3)
C11 N2 C12 C13 -63.5(4)
C11 N2 C12 C15 58.7(4)
C11 N2 C12 C14 176.0(3)
C16 N3 C15 O5 3.5(4)
C16 N3 C15 C12 179.1(3)
N2 C12 C15 O5 -151.3(3)
C13 C12 C15 O5 -28.8(4)
C14 C12 C15 O5 91.3(3)
N2 C12 C15 N3 33.1(4)
C13 C12 C15 N3 155.6(3)
C14 C12 C15 N3 -84.3(3)
C15 N3 C16 C20 -70.3(3)
C15 N3 C16 C17 166.1(3)
N3 C16 C17 C19 73.3(4)
C20 C16 C17 C19 -48.2(4)
N3 C16 C17 C18 -160.2(3)
C20 C16 C17 C18 78.4(3)
C21 O6 C20 O7 1.5(5)
C21 O6 C20 C16 -179.0(3)
N3 C16 C20 O7 -37.0(4)
C17 C16 C20 O7 85.7(4)
N3 C16 C20 O6 143.5(3)
C17 C16 C20 O6 -93.8(3)

loop_
_cod_related_entry_id
_cod_related_entry_database
_cod_related_entry_code
1 ChemSpider 30654333
